data_4307562
loop_
_publ_author_name
'David W. Aldous'
'Nicholas F. Stephens'
'Philip Lightfoot'

_publ_contact_author_address
;
School of Chemistry
University of St Andrews
St Andrews
Fife
KY16 9ST
UNITED KINGDOM
;
_publ_contact_author_email PL@ST-ANDREWS.AC.UK
_publ_contact_author_name 'Dr Philip Lightfoot'
_publ_section_title
;
Hydrothermal Vanadium Fluoride Chemistry: Four New V3+ Chain Structures
;
_journal_name_full 'Inorganic Chemistry'
_journal_page_first 3996
_journal_page_last 4001
_journal_paper_doi 10.1021/ic062061p
_journal_volume 46
_journal_year 2007
_chemical_formula_moiety 'C10 H8 F3 N2 V'
_chemical_formula_sum 'C10 H8 F3 N2 V'
_chemical_formula_weight 264.12
_chemical_name_systematic
;
 ?
;
_space_group_IT_number 23
_symmetry_cell_setting orthorhombic
_symmetry_space_group_name_Hall 'I 2 2'
_symmetry_space_group_name_H-M 'I 2 2 2'
_atom_sites_solution_hydrogens geom
_atom_sites_solution_primary direct
_atom_sites_solution_secondary difmap
_audit_creation_method SHELXL-97
_cell_angle_alpha 90.00
_cell_angle_beta 90.00
_cell_angle_gamma 90.00
_cell_formula_units_Z 2
_cell_length_a 3.797(4)
_cell_length_b 10.769(7)
_cell_length_c 11.312(6)
_cell_measurement_reflns_used 3009
_cell_measurement_temperature 150(2)
_cell_measurement_theta_max 32.9
_cell_measurement_theta_min 2.6
_cell_volume 462.5(6)
_computing_cell_refinement 'Bruker SMART'
_computing_data_collection 'Bruker SMART'
_computing_data_reduction 'Bruker SMART'
_computing_molecular_graphics 'Bruker SHELXTL'
_computing_publication_material 'Bruker SHELXTL'
_computing_structure_refinement 'SHELXL-97 (Sheldrick, 1997)'
_computing_structure_solution 'SHELXL-97 (Sheldrick, 1997)'
_diffrn_ambient_temperature 150(2)
_diffrn_measured_fraction_theta_full 0.993
_diffrn_measured_fraction_theta_max 0.972
_diffrn_measurement_device_type 'Bruker SMART 1K CCD Diffractometer'
_diffrn_measurement_method '\w rotation with narrow frames'
_diffrn_radiation_monochromator 'Silicon 111'
_diffrn_radiation_source 'SRS Daresbury Laboratories'
_diffrn_radiation_type synchrotron
_diffrn_radiation_wavelength 0.6709
_diffrn_reflns_av_R_equivalents 0.0509
_diffrn_reflns_av_sigmaI/netI 0.0545
_diffrn_reflns_limit_h_max 5
_diffrn_reflns_limit_h_min -5
_diffrn_reflns_limit_k_max 16
_diffrn_reflns_limit_k_min -16
_diffrn_reflns_limit_l_max 17
_diffrn_reflns_limit_l_min -16
_diffrn_reflns_number 3009
_diffrn_reflns_theta_full 32.87
_diffrn_reflns_theta_max 32.87
_diffrn_reflns_theta_min 2.61
_diffrn_standards_number 0
_exptl_absorpt_coefficient_mu 0.966
_exptl_absorpt_correction_T_max 0
_exptl_absorpt_correction_T_min 0
_exptl_absorpt_correction_type none
_exptl_crystal_colour brown
_exptl_crystal_density_diffrn 1.896
_exptl_crystal_density_method 'not measured'
_exptl_crystal_description Needle
_exptl_crystal_F_000 264
_exptl_crystal_size_max 0.10
_exptl_crystal_size_mid 0.01
_exptl_crystal_size_min 0.01
_refine_diff_density_max 0.788
_refine_diff_density_min -0.483
_refine_diff_density_rms 0.088
_refine_ls_abs_structure_details 'Flack H D (1983), Acta Cryst. A39, 876-881'
_refine_ls_abs_structure_Flack 0.13(5)
_refine_ls_extinction_method none
_refine_ls_goodness_of_fit_ref 0.922
_refine_ls_hydrogen_treatment constr
_refine_ls_matrix_type full
_refine_ls_number_parameters 40
_refine_ls_number_reflns 839
_refine_ls_number_restraints 0
_refine_ls_restrained_S_all 0.922
_refine_ls_R_factor_all 0.0498
_refine_ls_R_factor_gt 0.0379
_refine_ls_shift/su_max 0.000
_refine_ls_shift/su_mean 0.000
_refine_ls_structure_factor_coef Fsqd
_refine_ls_weighting_details 'calc w=1/[\s^2^(Fo^2^)+(0.0435P)^2^+0.7195P] where P=(Fo^2^+2Fc^2^)/3'
_refine_ls_weighting_scheme calc
_refine_ls_wR_factor_gt 0.0848
_refine_ls_wR_factor_ref 0.0907
_reflns_number_gt 713
_reflns_number_total 839
_reflns_threshold_expression >2sigma(I)
_cod_data_source_file ic062061p-file001_1.cif
_cod_data_source_block 4
_cod_depositor_comments
;
The following automatic conversions were performed:
'_symmetry_cell_setting' value 'Orthorhombic' changed to 'orthorhombic'
according to '/home/saulius/struct/CIF-dictionaries/cif_core.dic'
dictionary named 'cif_core.dic' version 2.4.1 from 2010-06-29.

Automatic conversion script
Id: cif_fix_enum 1527 2010-12-29 10:47:43Z saulius 
;
_cod_original_cell_volume 462.6(6)
_cod_original_sg_symbol_H-M ' I 2 2 2'
_cod_database_code 4307562

loop_
_symmetry_equiv_pos_as_xyz
'x, y, z'
'-x, -y, z'
'x, -y, -z'
'-x, y, -z'
'x+1/2, y+1/2, z+1/2'
'-x+1/2, -y+1/2, z+1/2'
'x+1/2, -y+1/2, -z+1/2'
'-x+1/2, y+1/2, -z+1/2'

loop_
_atom_site_label
_atom_site_type_symbol
_atom_site_fract_x
_atom_site_fract_y
_atom_site_fract_z
_atom_site_U_iso_or_equiv
_atom_site_adp_type
_atom_site_occupancy
_atom_site_symmetry_multiplicity
_atom_site_calc_flag
_atom_site_refinement_flags
_atom_site_disorder_assembly
_atom_site_disorder_group
V1 V 0.5000 1.0000 0.5000 0.01545(18) Uani 1 4 d S . .
F1 F 0.5000 0.82896(15) 0.5000 0.0207(4) Uani 1 2 d S . .
F2 F 0.0000 1.0000 0.5000 0.0258(6) Uani 1 4 d S . .
N1 N 0.5000 1.0000 0.68820(18) 0.0118(4) Uani 1 2 d S . .
C1 C 0.5000 1.0000 0.9346(2) 0.0126(5) Uani 1 2 d S . .
C2 C 0.3908(6) 0.8960(2) 0.8714(2) 0.0138(4) Uani 1 1 d . . .
H2 H 0.3182 0.8246 0.9108 0.017 Uiso 1 1 calc R . .
C3 C 0.3917(6) 0.9002(2) 0.7497(2) 0.0143(4) Uani 1 1 d . . .
H3 H 0.3139 0.8309 0.7081 0.017 Uiso 1 1 calc R . .

loop_
_atom_site_aniso_label
_atom_site_aniso_U_11
_atom_site_aniso_U_22
_atom_site_aniso_U_33
_atom_site_aniso_U_23
_atom_site_aniso_U_13
_atom_site_aniso_U_12
V1 0.0226(4) 0.0136(3) 0.0102(3) 0.000 0.000 0.000
F1 0.0298(10) 0.0154(8) 0.0170(8) 0.000 -0.0002(17) 0.000
F2 0.0148(12) 0.0419(16) 0.0207(12) 0.000 0.000 0.000
N1 0.0104(9) 0.0140(9) 0.0109(9) 0.000 0.000 0.0004(14)
C1 0.0113(11) 0.0148(11) 0.0118(11) 0.000 0.000 0.000(2)
C2 0.0157(9) 0.0117(10) 0.0138(9) 0.0014(8) 0.0008(8) -0.0025(7)
C3 0.0145(9) 0.0149(10) 0.0136(9) -0.0007(8) 0.0001(7) -0.0029(8)

loop_
_atom_type_symbol
_atom_type_description
_atom_type_scat_dispersion_real
_atom_type_scat_dispersion_imag
_atom_type_scat_source
C C 0.0033 0.0016 'International Tables Vol C Tables 4.2.6.8 and 6.1.1.4'
H H 0.0000 0.0000 'International Tables Vol C Tables 4.2.6.8 and 6.1.1.4'
N N 0.0061 0.0033 'International Tables Vol C Tables 4.2.6.8 and 6.1.1.4'
O O 0.0106 0.0060 'International Tables Vol C Tables 4.2.6.8 and 6.1.1.4'
F F 0.0171 0.0103 'International Tables Vol C Tables 4.2.6.8 and 6.1.1.4'
V V 0.3005 0.5294 'International Tables Vol C Tables 4.2.6.8 and 6.1.1.4'

loop_
_geom_angle_atom_site_label_1
_geom_angle_atom_site_label_2
_geom_angle_atom_site_label_3
_geom_angle
_geom_angle_site_symmetry_1
_geom_angle_site_symmetry_3
_geom_angle_publ_flag
F1 V1 F1 180.0 . 2_675 ?
F1 V1 F2 90.0 2_675 . ?
F2 V1 N1 90.0 1_655 3_576 ?
F1 V1 N1 90.0 . . ?
N1 V1 N1 180.0 3_576 . ?
V1 F2 V1 180.0 1_455 . ?
C3 N1 C3 117.7(3) 2_675 . ?
C3 N1 V1 121.14(13) . . ?
C2 C1 C2 118.2(2) . 2_675 ?
C2 C1 C1 120.92(12) 2_675 3_577 ?
C3 C2 C1 119.1(2) . . ?
C1 C2 H2 120.5 . . ?
N1 C3 C2 123.0(2) . . ?
N1 C3 H3 118.5 . . ?
C2 C3 H3 118.5 . . ?

loop_
_geom_bond_atom_site_label_1
_geom_bond_atom_site_label_2
_geom_bond_distance
_geom_bond_site_symmetry_2
_geom_bond_publ_flag
V1 F1 1.8419(16) . ?
V1 F2 1.899(2) . ?
V1 N1 2.129(2) 3_576 ?
N1 C3 1.344(3) 2_675 ?
C1 C2 1.392(3) 2_675 ?
C1 C1 1.479(5) 3_577 ?
C2 C3 1.378(3) . ?
C2 H2 0.9300 . ?
